data_1561131
loop_
_publ_author_name
'P N, Ravi Shankar'
'Orlandi, Fabio'
'Manuel, Pascal'
'Zhang, Weiguo'
'Halaysyamani, P. Shiv'
'Sundaresan, A.'

_publ_section_title
;
 Structural, Magnetic, and Electrical Properties of Doubly Ordered
 Perovskites NaLnNiWO6 (Ln = La, Pr, Nd, Sm, Eu, Gd, and Tb)
;
_journal_issue 12
_journal_name_full 'The Journal of Physical Chemistry C'
_journal_page_first 6749
_journal_page_last 6757
_journal_paper_doi 10.1021/acs.jpcc.0c10340
_journal_volume 125
_journal_year 2021
_chemical_formula_sum 'Na Ni O6 Tb W'
_chemical_formula_weight 520.44491
_space_group_IT_number 4
_space_group_name_Hall 'P 2yb'
_space_group_name_H-M_alt 'P 1 21 1'
_symmetry_cell_setting monoclinic
_symmetry_space_group_name_Hall 'P 2yb'
_symmetry_space_group_name_H-M 'P 1 21 1'
_cell_angle_alpha 90.0000
_cell_angle_beta 90.2581(5)
_cell_angle_gamma 90.0000
_cell_formula_units_Z 2
_cell_length_a 5.35966(4)
_cell_length_b 5.48918(5)
_cell_length_c 7.77309(6)
_cell_measurement_temperature 300
_cell_volume 228.683(3)
_computing_structure_refinement FULLPROF
_diffrn_ambient_temperature 300
_diffrn_measurement_device_type Panalytical
_diffrn_radiation_monochromator 1.540596
_diffrn_radiation_type "'Cu K\a'"
_diffrn_radiation_wavelength 1.540596
_pd_instr_location ' ?'
_pd_meas_2theta_range_inc 0.026261
_pd_meas_2theta_range_max 119.99238
_pd_meas_2theta_range_min 10.01313
_pd_meas_number_of_points 4189
_pd_proc_2theta_range_inc 0.026261
_pd_proc_2theta_range_max 119.8428
_pd_proc_2theta_range_min 9.8635
_pd_proc_ls_pref_orient_corr ' ?'
_pd_proc_ls_prof_R_factor 3.0866
_pd_proc_ls_prof_wR_expected 2.3743
_pd_proc_ls_prof_wR_factor 3.9810
_pd_proc_wavelength 1.540596
_pd_spec_mounting ' ?'
_refine_ls_goodness_of_fit_all 2.8112
_refine_ls_number_parameters 37
_refine_ls_number_reflns 396
_refine_ls_number_restraints 0
_refine_ls_R_I_factor 5.8667
_cod_data_source_file NaTbNiWO6.cif
_cod_data_source_block NaTbNiWO6
_cod_depositor_comments
;
The following automatic conversions were performed:

data item '_symmetry_cell_setting' value 'Monoclinic' was changed to
'monoclinic' in accordance with the
/home/data/users/saulius/crontab/automatic-downloads/rss-feeds/ACS/lib/dictionaries/cif_core.dic
dictionary named 'cif_core.dic' version 2.4.2 last updated on
2011-04-26.

Automatic conversion script
Id: cif_fix_values 7556 2019-12-06 15:28:31Z antanas 

 Adding full bibliography for 1561127--1561133.cif.
;
_cod_original_sg_symbol_H-M 'P 21'
_cod_original_formula_sum 'Na Tb Ni W O6'
_cod_database_code 1561131
_pd_proc_ls_prof_cr_factor 12.2097
_pd_proc_ls_prof_cwr_factor 10.1811
_pd_proc_ls_prof_cwr_expected 6.0723
_pd_proc_ls_prof_chi2 2.8112
_pd_proc_ls_prof_echi2 2.8176

loop_
_symmetry_equiv_pos_as_xyz
x,y,z
-x,y+1/2,-z

loop_
_atom_site_label
_atom_site_fract_x
_atom_site_fract_y
_atom_site_fract_z
_atom_site_U_iso_or_equiv
_atom_site_occupancy
_atom_site_adp_type
_atom_site_type_symbol
Na1 0.239(2) 0.2045(17) 0.0026(14) 0.03099 0.92229 Uiso Na
Tb2 0.239(2) 0.2045(17) 0.0026(14) 0.03099 0.07771 Uiso Tb
Tb1 0.2610(5) 0.3052(4) 0.5003(3) 0.00151 0.92229 Uiso Tb
Na2 0.2610(5) 0.3052(4) 0.5003(3) 0.00151 0.07771 Uiso Na
Ni 0.7517(12) 0.25215 0.2446(5) 0.00145 1.00000 Uiso Ni
W 0.7607(3) 0.25000 0.76741(15) 0.00097 1.00000 Uiso W
O1 0.534(4) 0.545(4) 0.702(3) 0.01267 1.00000 Uiso O
O2 0.555(4) 0.548(4) 0.289(3) 0.01267 1.00000 Uiso O
O3 -0.051(4) -0.038(4) 0.206(3) 0.01267 1.00000 Uiso O
O4 -0.058(5) -0.062(4) 0.804(3) 0.01267 1.00000 Uiso O
O5 0.848(3) 0.204(4) 0.493(2) 0.01267 1.00000 Uiso O
O6 0.672(3) 0.264(5) 0.0008(19) 0.01267 1.00000 Uiso O

loop_
_atom_type_symbol
_atom_type_scat_Cromer_Mann_a1
_atom_type_scat_Cromer_Mann_b1
_atom_type_scat_Cromer_Mann_a2
_atom_type_scat_Cromer_Mann_b2
_atom_type_scat_Cromer_Mann_a3
_atom_type_scat_Cromer_Mann_b3
_atom_type_scat_Cromer_Mann_a4
_atom_type_scat_Cromer_Mann_b4
_atom_type_scat_Cromer_Mann_c
_atom_type_scat_dispersion_real
_atom_type_scat_dispersion_imag
_atom_type_scat_source
na 4.76260 3.28500 3.17360 8.84220 1.26740 0.31360 1.11280 129.42400 0.67600 0.12900 0.12400 International_Tables_for_Crystallography_Vol.C(1991)_Tables_6.1.1.4_and_6.1.1.5
tb 25.89760 2.24256 18.21850 0.19614 14.31670 12.66480 2.95354 115.36200 3.58224 -9.49800 9.24200 International_Tables_for_Crystallography_Vol.C(1991)_Tables_6.1.1.4_and_6.1.1.5
ni 12.83760 3.87850 7.29200 0.25650 4.44380 12.17630 2.38000 66.34210 1.03410 -2.95600 0.50900 International_Tables_for_Crystallography_Vol.C(1991)_Tables_6.1.1.4_and_6.1.1.5
w 29.08180 1.72029 15.43000 9.22590 14.43270 0.32170 5.11982 57.05600 9.88750 -6.04800 5.57700 International_Tables_for_Crystallography_Vol.C(1991)_Tables_6.1.1.4_and_6.1.1.5
o 3.04850 13.27710 2.28680 5.70110 1.54630 0.32390 0.86700 32.90890 0.25080 0.04700 0.03200 International_Tables_for_Crystallography_Vol.C(1991)_Tables_6.1.1.4_and_6.1.1.5

loop_
_geom_angle_atom_site_label_1
_geom_angle_atom_site_label_2
_geom_angle_atom_site_label_3
_geom_angle
_geom_angle_site_symmetry_1
_geom_angle_site_symmetry_3
_geom_angle_publ_flag
O1 Na1 O2 115.2(14) 2_646 2_645 ?
O1 Na1 O3 65.8(10) 2_646 1_555 ?
O1 Na1 O3 161.7(16) 2_646 2_555 ?
O1 Na1 O4 125.1(15) 2_646 1_554 ?
O1 Na1 O4 79.0(13) 2_646 2_556 ?
O1 Na1 O6 67.2(10) 2_646 1_555 ?
O1 Na1 O6 67.0(11) 2_646 2_645 ?
O2 Na1 O3 127.2(15) 2_645 1_555 ?
O2 Na1 O3 77.7(12) 2_645 2_555 ?
O2 Na1 O4 65.0(11) 2_645 1_554 ?
O2 Na1 O4 162.2(18) 2_645 2_556 ?
O2 Na1 O6 68.0(10) 2_645 1_555 ?
O2 Na1 O6 66.1(11) 2_645 2_645 ?
O3 Na1 O3 118.0(15) 1_555 2_555 ?
O3 Na1 O4 73.2(12) 1_555 1_554 ?
O3 Na1 O4 67.4(12) 1_555 2_556 ?
O3 Na1 O6 132.2(14) 1_555 1_555 ?
O3 Na1 O6 67.6(11) 1_555 2_645 ?
O3 Na1 O4 71.3(12) 2_555 1_554 ?
O3 Na1 O4 86.1(14) 2_555 2_556 ?
O3 Na1 O6 109.3(13) 2_555 1_555 ?
O3 Na1 O6 131.2(17) 2_555 2_645 ?
O4 Na1 O4 116.9(16) 1_554 2_556 ?
O4 Na1 O6 131.7(15) 1_554 1_555 ?
O4 Na1 O6 64.4(11) 1_554 2_645 ?
O4 Na1 O6 111.2(15) 2_556 1_555 ?
O4 Na1 O6 131.6(18) 2_556 2_645 ?
O6 Na1 O6 86.8(14) 1_555 2_645 ?
O1 Tb2 O2 115.2(14) 2_646 2_645 ?
O1 Tb2 O3 65.8(10) 2_646 1_555 ?
O1 Tb2 O3 161.7(16) 2_646 2_555 ?
O1 Tb2 O4 125.1(15) 2_646 1_554 ?
O1 Tb2 O4 79.0(13) 2_646 2_556 ?
O1 Tb2 O6 67.2(10) 2_646 1_555 ?
O1 Tb2 O6 67.0(11) 2_646 2_645 ?
O2 Tb2 O3 127.2(15) 2_645 1_555 ?
O2 Tb2 O3 77.7(12) 2_645 2_555 ?
O2 Tb2 O4 65.0(11) 2_645 1_554 ?
O2 Tb2 O4 162.2(18) 2_645 2_556 ?
O2 Tb2 O6 68.0(10) 2_645 1_555 ?
O2 Tb2 O6 66.1(11) 2_645 2_645 ?
O3 Tb2 O3 118.0(15) 1_555 2_555 ?
O3 Tb2 O4 73.2(12) 1_555 1_554 ?
O3 Tb2 O4 67.4(12) 1_555 2_556 ?
O3 Tb2 O6 132.2(14) 1_555 1_555 ?
O3 Tb2 O6 67.6(11) 1_555 2_645 ?
O3 Tb2 O4 71.3(12) 2_555 1_554 ?
O3 Tb2 O4 86.1(14) 2_555 2_556 ?
O3 Tb2 O6 109.3(13) 2_555 1_555 ?
O3 Tb2 O6 131.2(17) 2_555 2_645 ?
O4 Tb2 O4 116.9(16) 1_554 2_556 ?
O4 Tb2 O6 131.7(15) 1_554 1_555 ?
O4 Tb2 O6 64.4(11) 1_554 2_645 ?
O4 Tb2 O6 111.2(15) 2_556 1_555 ?
O4 Tb2 O6 131.6(18) 2_556 2_645 ?
O6 Tb2 O6 86.8(14) 1_555 2_645 ?
O1 Tb1 O1 117.0(15) 1_555 2_646 ?
O1 Tb1 O2 77.1(12) 1_555 1_555 ?
O1 Tb1 O2 69.0(11) 1_555 2_646 ?
O1 Tb1 O3 63.1(10) 1_555 2_556 ?
O1 Tb1 O4 129.5(15) 1_555 2_556 ?
O1 Tb1 O5 134.8(14) 1_555 1_455 ?
O1 Tb1 O5 68.2(11) 1_555 2_656 ?
O1 Tb1 O2 67.4(11) 2_646 1_555 ?
O1 Tb1 O2 84.7(13) 2_646 2_646 ?
O1 Tb1 O3 160.5(16) 2_646 2_556 ?
O1 Tb1 O4 76.7(12) 2_646 2_556 ?
O1 Tb1 O5 106.6(13) 2_646 1_455 ?
O1 Tb1 O5 135.3(16) 2_646 2_656 ?
O2 Tb1 O2 118.8(15) 1_555 2_646 ?
O2 Tb1 O3 128.2(14) 1_555 2_556 ?
O2 Tb1 O4 63.8(10) 1_555 2_556 ?
O2 Tb1 O5 133.5(14) 1_555 1_455 ?
O2 Tb1 O5 71.4(11) 1_555 2_656 ?
O2 Tb1 O3 77.2(11) 2_646 2_556 ?
O2 Tb1 O4 158.4(16) 2_646 2_556 ?
O2 Tb1 O5 105.8(13) 2_646 1_455 ?
O2 Tb1 O5 131.7(16) 2_646 2_656 ?
O3 Tb1 O4 119.2(14) 2_556 2_556 ?
O3 Tb1 O5 71.9(10) 2_556 1_455 ?
O3 Tb1 O5 64.1(10) 2_556 2_656 ?
O4 Tb1 O5 69.9(10) 2_556 1_455 ?
O4 Tb1 O5 69.9(11) 2_556 2_656 ?
O5 Tb1 O5 89.2(12) 1_455 2_656 ?
O1 Na2 O1 117.0(15) 1_555 2_646 ?
O1 Na2 O2 77.1(12) 1_555 1_555 ?
O1 Na2 O2 69.0(11) 1_555 2_646 ?
O1 Na2 O3 63.1(10) 1_555 2_556 ?
O1 Na2 O4 129.5(15) 1_555 2_556 ?
O1 Na2 O5 134.8(14) 1_555 1_455 ?
O1 Na2 O5 68.2(11) 1_555 2_656 ?
O1 Na2 O2 67.4(11) 2_646 1_555 ?
O1 Na2 O2 84.7(13) 2_646 2_646 ?
O1 Na2 O3 160.5(16) 2_646 2_556 ?
O1 Na2 O4 76.7(12) 2_646 2_556 ?
O1 Na2 O5 106.6(13) 2_646 1_455 ?
O1 Na2 O5 135.3(16) 2_646 2_656 ?
O2 Na2 O2 118.8(15) 1_555 2_646 ?
O2 Na2 O3 128.2(14) 1_555 2_556 ?
O2 Na2 O4 63.8(10) 1_555 2_556 ?
O2 Na2 O5 133.5(14) 1_555 1_455 ?
O2 Na2 O5 71.4(11) 1_555 2_656 ?
O2 Na2 O3 77.2(11) 2_646 2_556 ?
O2 Na2 O4 158.4(16) 2_646 2_556 ?
O2 Na2 O5 105.8(13) 2_646 1_455 ?
O2 Na2 O5 131.7(16) 2_646 2_656 ?
O3 Na2 O4 119.2(14) 2_556 2_556 ?
O3 Na2 O5 71.9(10) 2_556 1_455 ?
O3 Na2 O5 64.1(10) 2_556 2_656 ?
O4 Na2 O5 69.9(10) 2_556 1_455 ?
O4 Na2 O5 69.9(11) 2_556 2_656 ?
O5 Na2 O5 89.2(12) 1_455 2_656 ?
O1 Ni O2 91.3(16) 2_646 1_555 ?
O1 Ni O3 89.0(16) 2_646 1_655 ?
O1 Ni O4 175(2) 2_646 2_656 ?
O1 Ni O5 85.3(13) 2_646 1_555 ?
O1 Ni O6 93.3(15) 2_646 1_555 ?
O2 Ni O3 179(2) 1_555 1_655 ?
O2 Ni O4 93.1(18) 1_555 2_656 ?
O2 Ni O5 94.3(15) 1_555 1_555 ?
O2 Ni O6 91.6(15) 1_555 1_555 ?
O3 Ni O4 86.6(16) 1_655 2_656 ?
O3 Ni O5 84.4(14) 1_655 1_555 ?
O3 Ni O6 89.7(15) 1_655 1_555 ?
O4 Ni O5 92.4(15) 2_656 1_555 ?
O4 Ni O6 88.6(15) 2_656 1_555 ?
O5 Ni O6 173.9(14) 1_555 1_555 ?
O1 W O2 83.7(14) 1_555 2_646 ?
O1 W O3 91.5(15) 1_555 2_656 ?
O1 W O4 171(2) 1_555 1_655 ?
O1 W O5 88.8(13) 1_555 1_555 ?
O1 W O6 93.1(15) 1_555 1_556 ?
O2 W O3 172.9(19) 2_646 2_656 ?
O2 W O4 88.1(16) 2_646 1_655 ?
O2 W O5 84.9(12) 2_646 1_555 ?
O2 W O6 90.9(14) 2_646 1_556 ?
O3 W O4 96.3(16) 2_656 1_655 ?
O3 W O5 89.9(14) 2_656 1_555 ?
O3 W O6 94.5(15) 2_656 1_556 ?
O4 W O5 86.2(13) 1_655 1_555 ?
O4 W O6 91.3(16) 1_655 1_556 ?
O5 W O6 175.2(14) 1_555 1_556 ?
Na1 O1 Tb1 161.2(9) 2_656 1_555 ?
Na1 O1 Tb1 99.0(8) 2_656 2_656 ?
Na1 O1 Na2 161.2(9) 2_656 1_555 ?
Na1 O1 Na2 99.0(8) 2_656 2_656 ?
Na1 O1 Ni 88.9(9) 2_656 2_656 ?
Na1 O1 W 77.7(9) 2_656 1_555 ?
Na1 O1 O2 111.7(12) 2_656 2_646 ?
Na1 O1 O2 74.9(10) 2_656 2_656 ?
Na1 O1 O3 104.6(12) 2_656 2_556 ?
Na1 O1 O3 54.7(9) 2_656 2_656 ?
Na1 O1 O5 113.9(10) 2_656 1_555 ?
Na1 O1 O5 134.7(11) 2_656 2_656 ?
Na1 O1 O6 52.0(9) 2_656 1_556 ?
Na1 O1 O6 49.7(9) 2_656 2_656 ?
Tb2 O1 Tb1 161.2(9) 2_656 1_555 ?
Tb2 O1 Tb1 99.0(8) 2_656 2_656 ?
Tb2 O1 Na2 161.2(9) 2_656 1_555 ?
Tb2 O1 Na2 99.0(8) 2_656 2_656 ?
Tb2 O1 Ni 88.9(9) 2_656 2_656 ?
Tb2 O1 W 77.7(9) 2_656 1_555 ?
Tb2 O1 O2 111.7(12) 2_656 2_646 ?
Tb2 O1 O2 74.9(10) 2_656 2_656 ?
Tb2 O1 O3 104.6(12) 2_656 2_556 ?
Tb2 O1 O3 54.7(9) 2_656 2_656 ?
Tb2 O1 O5 113.9(10) 2_656 1_555 ?
Tb2 O1 O5 134.7(11) 2_656 2_656 ?
Tb2 O1 O6 52.0(9) 2_656 1_556 ?
Tb2 O1 O6 49.7(9) 2_656 2_656 ?
Tb1 O1 Tb1 99.8(8) 1_555 2_656 ?
Tb1 O1 Na2 99.8(8) 1_555 2_656 ?
Tb1 O1 Ni 89.0(8) 1_555 2_656 ?
Tb1 O1 W 94.7(8) 1_555 1_555 ?
Tb1 O1 O2 53.1(9) 1_555 2_646 ?
Tb1 O1 O2 115.7(12) 1_555 2_656 ?
Tb1 O1 O3 61.7(10) 1_555 2_556 ?
Tb1 O1 O3 128.7(12) 1_555 2_656 ?
Tb1 O1 O5 70.2(9) 1_555 1_555 ?
Tb1 O1 O5 51.5(9) 1_555 2_656 ?
Tb1 O1 O6 111.7(10) 1_555 1_556 ?
Tb1 O1 O6 120.2(11) 1_555 2_656 ?
Tb1 O1 Na2 99.8(8) 2_656 1_555 ?
Tb1 O1 Ni 98.9(9) 2_656 2_656 ?
Tb1 O1 W 110.8(8) 2_656 1_555 ?
Tb1 O1 O2 133.1(12) 2_656 2_646 ?
Tb1 O1 O2 60.5(10) 2_656 2_656 ?
Tb1 O1 O3 135.3(12) 2_656 2_556 ?
Tb1 O1 O3 79.3(10) 2_656 2_656 ?
Tb1 O1 O5 75.9(10) 2_656 1_555 ?
Tb1 O1 O5 77.7(9) 2_656 2_656 ?
Tb1 O1 O6 137.0(12) 2_656 1_556 ?
Tb1 O1 O6 117.6(10) 2_656 2_656 ?
Na2 O1 Na2 99.8(8) 1_555 2_656 ?
Na2 O1 Ni 89.0(8) 1_555 2_656 ?
Na2 O1 W 94.7(8) 1_555 1_555 ?
Na2 O1 O2 53.1(9) 1_555 2_646 ?
Na2 O1 O2 115.7(12) 1_555 2_656 ?
Na2 O1 O3 61.7(10) 1_555 2_556 ?
Na2 O1 O3 128.7(12) 1_555 2_656 ?
Na2 O1 O5 70.2(9) 1_555 1_555 ?
Na2 O1 O5 51.5(9) 1_555 2_656 ?
Na2 O1 O6 111.7(10) 1_555 1_556 ?
Na2 O1 O6 120.2(11) 1_555 2_656 ?
Na2 O1 Ni 98.9(9) 2_656 2_656 ?
Na2 O1 W 110.8(8) 2_656 1_555 ?
Na2 O1 O2 133.1(12) 2_656 2_646 ?
Na2 O1 O2 60.5(10) 2_656 2_656 ?
Na2 O1 O3 135.3(12) 2_656 2_556 ?
Na2 O1 O3 79.3(10) 2_656 2_656 ?
Na2 O1 O5 75.9(10) 2_656 1_555 ?
Na2 O1 O5 77.7(9) 2_656 2_656 ?
Na2 O1 O6 137.0(12) 2_656 1_556 ?
Na2 O1 O6 117.6(10) 2_656 2_656 ?
Ni O1 W 148.9(9) 2_656 1_555 ?
Ni O1 O2 115.6(13) 2_656 2_646 ?
Ni O1 O3 45.2(10) 2_656 2_556 ?
Ni O1 O3 142.1(14) 2_656 2_656 ?
Ni O1 O5 157.0(12) 2_656 1_555 ?
Ni O1 O5 48.3(9) 2_656 2_656 ?
Ni O1 O6 109.8(13) 2_656 1_556 ?
W O1 O2 47.9(10) 1_555 2_646 ?
W O1 O2 149.0(13) 1_555 2_656 ?
W O1 O3 111.0(12) 1_555 2_556 ?
W O1 O5 47.2(9) 1_555 1_555 ?
W O1 O5 146.2(12) 1_555 2_656 ?
W O1 O6 111.1(12) 1_555 2_656 ?
O2 O1 O2 160.1(15) 2_646 2_656 ?
O2 O1 O3 70.4(12) 2_646 2_556 ?
O2 O1 O3 90.2(12) 2_646 2_656 ?
O2 O1 O5 59.8(10) 2_646 1_555 ?
O2 O1 O5 101.7(13) 2_646 2_656 ?
O2 O1 O6 59.7(11) 2_646 1_556 ?
O2 O1 O6 109.2(14) 2_646 2_656 ?
O2 O1 O3 89.8(13) 2_656 2_556 ?
O2 O1 O3 108.2(13) 2_656 2_656 ?
O2 O1 O5 136.4(14) 2_656 1_555 ?
O2 O1 O5 64.2(11) 2_656 2_656 ?
O2 O1 O6 123.4(15) 2_656 1_556 ?
O2 O1 O6 59.6(11) 2_656 2_656 ?
O3 O1 O3 144.9(15) 2_556 2_656 ?
O3 O1 O5 125.0(13) 2_556 1_555 ?
O3 O1 O5 58.7(11) 2_556 2_656 ?
O3 O1 O6 86.5(12) 2_556 1_556 ?
O3 O1 O6 58.9(11) 2_556 2_656 ?
O3 O1 O5 59.8(10) 2_656 1_555 ?
O3 O1 O5 156.4(14) 2_656 2_656 ?
O3 O1 O6 58.3(10) 2_656 1_556 ?
O3 O1 O6 104.0(12) 2_656 2_656 ?
O5 O1 O5 109.0(12) 1_555 2_656 ?
O5 O1 O6 87.7(10) 1_555 1_556 ?
O5 O1 O6 158.1(13) 1_555 2_656 ?
O5 O1 O6 145.1(13) 2_656 1_556 ?
O5 O1 O6 91.3(11) 2_656 2_656 ?
O6 O1 O6 70.7(12) 1_556 2_656 ?
Na1 O2 Tb1 160.2(9) 2_655 1_555 ?
Na1 O2 Tb1 102.9(9) 2_655 2_656 ?
Na1 O2 Na2 160.2(9) 2_655 1_555 ?
Na1 O2 Na2 102.9(9) 2_655 2_656 ?
Na1 O2 Ni 83.8(9) 2_655 1_555 ?
Na1 O2 W 89.3(9) 2_655 2_656 ?
Na1 O2 O1 114.2(12) 2_655 2_646 ?
Na1 O2 O1 77.1(11) 2_655 2_656 ?
Na1 O2 O4 104.2(13) 2_655 2_556 ?
Na1 O2 O4 57.2(10) 2_655 2_656 ?
Na1 O2 O5 116.5(11) 2_655 1_555 ?
Na1 O2 O5 135.9(11) 2_655 2_656 ?
Na1 O2 O6 53.5(10) 2_655 1_555 ?
Na1 O2 O6 50.5(9) 2_655 2_655 ?
Tb2 O2 Tb1 160.2(9) 2_655 1_555 ?
Tb2 O2 Tb1 102.9(9) 2_655 2_656 ?
Tb2 O2 Na2 160.2(9) 2_655 1_555 ?
Tb2 O2 Na2 102.9(9) 2_655 2_656 ?
Tb2 O2 Ni 83.8(9) 2_655 1_555 ?
Tb2 O2 W 89.3(9) 2_655 2_656 ?
Tb2 O2 O1 114.2(12) 2_655 2_646 ?
Tb2 O2 O1 77.1(11) 2_655 2_656 ?
Tb2 O2 O4 104.2(13) 2_655 2_556 ?
Tb2 O2 O4 57.2(10) 2_655 2_656 ?
Tb2 O2 O5 116.5(11) 2_655 1_555 ?
Tb2 O2 O5 135.9(11) 2_655 2_656 ?
Tb2 O2 O6 53.5(10) 2_655 1_555 ?
Tb2 O2 O6 50.5(9) 2_655 2_655 ?
Tb1 O2 Tb1 96.8(7) 1_555 2_656 ?
Tb1 O2 Na2 96.8(7) 1_555 2_656 ?
Tb1 O2 Ni 90.8(8) 1_555 1_555 ?
Tb1 O2 W 85.0(8) 1_555 2_656 ?
Tb1 O2 O1 52.1(9) 1_555 2_646 ?
Tb1 O2 O1 112.2(11) 1_555 2_656 ?
Tb1 O2 O4 59.1(10) 1_555 2_556 ?
Tb1 O2 O4 128.1(13) 1_555 2_656 ?
Tb1 O2 O5 69.9(8) 1_555 1_555 ?
Tb1 O2 O5 48.2(8) 1_555 2_656 ?
Tb1 O2 O6 110.6(9) 1_555 1_555 ?
Tb1 O2 O6 116.9(10) 1_555 2_655 ?
Tb1 O2 Na2 96.8(7) 2_656 1_555 ?
Tb1 O2 Ni 113.0(9) 2_656 1_555 ?
Tb1 O2 W 99.5(8) 2_656 2_656 ?
Tb1 O2 O1 129.7(12) 2_656 2_646 ?
Tb1 O2 O1 57.9(10) 2_656 2_656 ?
Tb1 O2 O4 133.8(14) 2_656 2_556 ?
Tb1 O2 O4 84.9(11) 2_656 2_656 ?
Tb1 O2 O5 77.8(10) 2_656 1_555 ?
Tb1 O2 O5 74.2(9) 2_656 2_656 ?
Tb1 O2 O6 142.1(12) 2_656 1_555 ?
Tb1 O2 O6 118.6(10) 2_656 2_655 ?
Na2 O2 Na2 96.8(7) 1_555 2_656 ?
Na2 O2 Ni 90.8(8) 1_555 1_555 ?
Na2 O2 W 85.0(8) 1_555 2_656 ?
Na2 O2 O1 52.1(9) 1_555 2_646 ?
Na2 O2 O1 112.2(11) 1_555 2_656 ?
Na2 O2 O4 59.1(10) 1_555 2_556 ?
Na2 O2 O4 128.1(13) 1_555 2_656 ?
Na2 O2 O5 69.9(8) 1_555 1_555 ?
Na2 O2 O5 48.2(8) 1_555 2_656 ?
Na2 O2 O6 110.6(9) 1_555 1_555 ?
Na2 O2 O6 116.9(10) 1_555 2_655 ?
Na2 O2 Ni 113.0(9) 2_656 1_555 ?
Na2 O2 W 99.5(8) 2_656 2_656 ?
Na2 O2 O1 129.7(12) 2_656 2_646 ?
Na2 O2 O1 57.9(10) 2_656 2_656 ?
Na2 O2 O4 133.8(14) 2_656 2_556 ?
Na2 O2 O4 84.9(11) 2_656 2_656 ?
Na2 O2 O5 77.8(10) 2_656 1_555 ?
Na2 O2 O5 74.2(9) 2_656 2_656 ?
Na2 O2 O6 142.1(12) 2_656 1_555 ?
Na2 O2 O6 118.6(10) 2_656 2_655 ?
Ni O2 W 147.5(9) 1_555 2_656 ?
Ni O2 O1 155.5(14) 1_555 2_656 ?
Ni O2 O4 106.5(14) 1_555 2_556 ?
Ni O2 O5 138.8(12) 1_555 2_656 ?
Ni O2 O6 115.9(13) 1_555 2_655 ?
W O2 O1 113.2(12) 2_656 2_646 ?
W O2 O1 48.4(10) 2_656 2_656 ?
W O2 O4 146.2(15) 2_656 2_656 ?
W O2 O5 154.1(12) 2_656 1_555 ?
W O2 O5 49.5(9) 2_656 2_656 ?
W O2 O6 108.3(12) 2_656 1_555 ?
O1 O2 O1 160.1(15) 2_646 2_656 ?
O1 O2 O4 68.6(12) 2_646 2_556 ?
O1 O2 O4 87.7(13) 2_646 2_656 ?
O1 O2 O5 56.0(10) 2_646 1_555 ?
O1 O2 O5 98.6(12) 2_646 2_656 ?
O1 O2 O6 60.7(11) 2_646 1_555 ?
O1 O2 O6 111.2(14) 2_646 2_655 ?
O1 O2 O4 93.1(13) 2_656 2_556 ?
O1 O2 O4 112.2(14) 2_656 2_656 ?
O1 O2 O5 135.7(14) 2_656 1_555 ?
O1 O2 O5 64.1(10) 2_656 2_656 ?
O1 O2 O6 127.4(15) 2_656 1_555 ?
O1 O2 O6 62.1(11) 2_656 2_655 ?
O4 O2 O4 141.3(17) 2_556 2_656 ?
O4 O2 O5 120.4(14) 2_556 1_555 ?
O4 O2 O5 60.3(11) 2_556 2_656 ?
O4 O2 O6 83.7(13) 2_556 1_555 ?
O4 O2 O6 58.8(11) 2_556 2_655 ?
O4 O2 O5 59.7(11) 2_656 1_555 ?
O4 O2 O5 157.2(15) 2_656 2_656 ?
O4 O2 O6 57.7(11) 2_656 1_555 ?
O4 O2 O6 106.9(14) 2_656 2_655 ?
O5 O2 O5 106.0(11) 1_555 2_656 ?
O5 O2 O6 87.3(10) 1_555 1_555 ?
O5 O2 O6 159.4(13) 1_555 2_655 ?
O5 O2 O6 143.7(13) 2_656 1_555 ?
O5 O2 O6 91.3(10) 2_656 2_655 ?
O6 O2 O6 72.1(12) 1_555 2_655 ?
Na1 O3 Na1 98.2(9) 1_555 2_545 ?
Na1 O3 Tb2 98.2(9) 1_555 2_545 ?
Na1 O3 Tb1 159.5(9) 1_555 2_546 ?
Na1 O3 Na2 159.5(9) 1_555 2_546 ?
Na1 O3 Ni 90.1(10) 1_555 1_455 ?
Na1 O3 W 83.7(9) 1_555 2_646 ?
Na1 O3 O1 130.3(13) 1_555 2_546 ?
Na1 O3 O1 59.6(10) 1_555 2_646 ?
Na1 O3 O4 111.5(12) 1_555 2_546 ?
Na1 O3 O4 49.4(10) 1_555 2_556 ?
Na1 O3 O5 112.4(11) 1_555 1_455 ?
Na1 O3 O5 120.8(11) 1_555 2_646 ?
Na1 O3 O6 70.0(10) 1_555 1_455 ?
Na1 O3 O6 54.1(10) 1_555 2_645 ?
Na1 O3 Tb2 98.2(9) 2_545 1_555 ?
Na1 O3 Tb1 102.2(9) 2_545 2_546 ?
Na1 O3 Na2 102.2(9) 2_545 2_546 ?
Na1 O3 Ni 111.4(10) 2_545 1_455 ?
Na1 O3 W 93.0(10) 2_545 2_646 ?
Na1 O3 O1 83.0(12) 2_545 2_546 ?
Na1 O3 O1 131.7(13) 2_545 2_646 ?
Na1 O3 O4 58.8(10) 2_545 2_546 ?
Na1 O3 O4 130.8(14) 2_545 2_556 ?
Na1 O3 O5 141.7(12) 2_545 1_455 ?
Na1 O3 O5 114.3(11) 2_545 2_646 ?
Na1 O3 O6 74.6(12) 2_545 1_455 ?
Na1 O3 O6 71.6(10) 2_545 2_645 ?
Tb2 O3 Tb2 98.2(9) 1_555 2_545 ?
Tb2 O3 Tb1 159.5(9) 1_555 2_546 ?
Tb2 O3 Na2 159.5(9) 1_555 2_546 ?
Tb2 O3 Ni 90.1(10) 1_555 1_455 ?
Tb2 O3 W 83.7(9) 1_555 2_646 ?
Tb2 O3 O1 130.3(13) 1_555 2_546 ?
Tb2 O3 O1 59.6(10) 1_555 2_646 ?
Tb2 O3 O4 111.5(12) 1_555 2_546 ?
Tb2 O3 O4 49.4(10) 1_555 2_556 ?
Tb2 O3 O5 112.4(11) 1_555 1_455 ?
Tb2 O3 O5 120.8(11) 1_555 2_646 ?
Tb2 O3 O6 70.0(10) 1_555 1_455 ?
Tb2 O3 O6 54.1(10) 1_555 2_645 ?
Tb2 O3 Tb1 102.2(9) 2_545 2_546 ?
Tb2 O3 Na2 102.2(9) 2_545 2_546 ?
Tb2 O3 Ni 111.4(10) 2_545 1_455 ?
Tb2 O3 W 93.0(10) 2_545 2_646 ?
Tb2 O3 O1 83.0(12) 2_545 2_546 ?
Tb2 O3 O1 131.7(13) 2_545 2_646 ?
Tb2 O3 O4 58.8(10) 2_545 2_546 ?
Tb2 O3 O4 130.8(14) 2_545 2_556 ?
Tb2 O3 O5 141.7(12) 2_545 1_455 ?
Tb2 O3 O5 114.3(11) 2_545 2_646 ?
Tb2 O3 O6 74.6(12) 2_545 1_455 ?
Tb2 O3 O6 71.6(10) 2_545 2_645 ?
Tb1 O3 Ni 84.3(8) 2_546 1_455 ?
Tb1 O3 W 93.2(8) 2_546 2_646 ?
Tb1 O3 O1 55.2(9) 2_546 2_546 ?
Tb1 O3 O1 104.1(11) 2_546 2_646 ?
Tb1 O3 O4 78.1(10) 2_546 2_546 ?
Tb1 O3 O4 115.4(12) 2_546 2_556 ?
Tb1 O3 O5 50.2(9) 2_546 1_455 ?
Tb1 O3 O5 47.6(8) 2_546 2_646 ?
Tb1 O3 O6 117.4(11) 2_546 1_455 ?
Tb1 O3 O6 131.8(10) 2_546 2_645 ?
Na2 O3 Ni 84.3(8) 2_546 1_455 ?
Na2 O3 W 93.2(8) 2_546 2_646 ?
Na2 O3 O1 55.2(9) 2_546 2_546 ?
Na2 O3 O1 104.1(11) 2_546 2_646 ?
Na2 O3 O4 78.1(10) 2_546 2_546 ?
Na2 O3 O4 115.4(12) 2_546 2_556 ?
Na2 O3 O5 50.2(9) 2_546 1_455 ?
Na2 O3 O5 47.6(8) 2_546 2_646 ?
Na2 O3 O6 117.4(11) 2_546 1_455 ?
Na2 O3 O6 131.8(10) 2_546 2_645 ?
Ni O3 W 155.4(9) 1_455 2_646 ?
Ni O3 O1 45.7(10) 1_455 2_546 ?
Ni O3 O1 110.8(13) 1_455 2_646 ?
Ni O3 O4 156.8(14) 1_455 2_546 ?
Ni O3 O4 47.3(11) 1_455 2_556 ?
Ni O3 O5 49.0(10) 1_455 1_455 ?
Ni O3 O5 118.3(12) 1_455 2_646 ?
Ni O3 O6 45.3(10) 1_455 1_455 ?
Ni O3 O6 143.4(13) 1_455 2_645 ?
W O3 O1 145.9(14) 2_646 2_546 ?
W O3 O1 46.1(10) 2_646 2_646 ?
W O3 O4 114.2(13) 2_646 2_556 ?
W O3 O5 112.0(12) 2_646 1_455 ?
W O3 O5 48.5(9) 2_646 2_646 ?
W O3 O6 148.6(14) 2_646 1_455 ?
O1 O3 O1 144.9(15) 2_546 2_646 ?
O1 O3 O4 111.1(14) 2_546 2_546 ?
O1 O3 O4 93.0(14) 2_546 2_556 ?
O1 O3 O5 59.9(11) 2_546 1_455 ?
O1 O3 O5 102.7(12) 2_546 2_646 ?
O1 O3 O6 62.5(11) 2_546 1_455 ?
O1 O3 O6 154.5(14) 2_546 2_645 ?
O1 O3 O4 88.3(12) 2_646 2_546 ?
O1 O3 O4 69.2(12) 2_646 2_556 ?
O1 O3 O5 85.0(12) 2_646 1_455 ?
O1 O3 O5 61.9(10) 2_646 2_646 ?
O1 O3 O6 124.4(13) 2_646 1_455 ?
O1 O3 O6 60.6(10) 2_646 2_645 ?
O4 O3 O4 155.7(15) 2_546 2_556 ?
O4 O3 O5 123.6(14) 2_546 1_455 ?
O4 O3 O5 58.4(10) 2_546 2_646 ?
O4 O3 O6 133.3(15) 2_546 1_455 ?
O4 O3 O6 57.5(10) 2_546 2_645 ?
O4 O3 O5 65.3(11) 2_556 1_455 ?
O4 O3 O5 114.4(14) 2_556 2_646 ?
O4 O3 O6 60.6(11) 2_556 1_455 ?
O4 O3 O6 101.7(14) 2_556 2_645 ?
O5 O3 O5 69.4(11) 1_455 2_646 ?
O5 O3 O6 94.3(11) 1_455 1_455 ?
O5 O3 O6 145.5(13) 1_455 2_645 ?
O5 O3 O6 162.7(14) 2_646 1_455 ?
O5 O3 O6 90.2(10) 2_646 2_645 ?
O6 O3 O6 107.0(13) 1_455 2_645 ?
Na1 O4 Na1 100.9(10) 1_556 2_546 ?
Na1 O4 Tb2 100.9(10) 1_556 2_546 ?
Na1 O4 Tb1 153.8(9) 1_556 2_546 ?
Na1 O4 Na2 153.8(9) 1_556 2_546 ?
Na1 O4 Ni 84.2(10) 1_556 2_646 ?
Na1 O4 W 84.3(10) 1_556 1_455 ?
Na1 O4 O2 126.5(13) 1_556 2_546 ?
Na1 O4 O2 57.8(10) 1_556 2_646 ?
Na1 O4 O3 115.1(12) 1_556 2_546 ?
Na1 O4 O3 49.9(9) 1_556 2_556 ?
Na1 O4 O5 108.2(10) 1_556 1_455 ?
Na1 O4 O5 118.5(11) 1_556 2_646 ?
Na1 O4 O6 68.6(10) 1_556 1_456 ?
Na1 O4 O6 54.5(10) 1_556 2_646 ?
Na1 O4 Tb2 100.9(10) 2_546 1_556 ?
Na1 O4 Tb1 105.3(9) 2_546 2_546 ?
Na1 O4 Na2 105.3(9) 2_546 2_546 ?
Na1 O4 Ni 101.5(11) 2_546 2_646 ?
Na1 O4 W 112.5(10) 2_546 1_455 ?
Na1 O4 O2 83.2(12) 2_546 2_546 ?
Na1 O4 O2 135.5(14) 2_546 2_646 ?
Na1 O4 O3 63.2(11) 2_546 2_546 ?
Na1 O4 O3 132.5(14) 2_546 2_556 ?
Na1 O4 O5 142.7(13) 2_546 1_455 ?
Na1 O4 O5 117.6(12) 2_546 2_646 ?
Na1 O4 O6 76.5(13) 2_546 1_456 ?
Na1 O4 O6 75.7(11) 2_546 2_646 ?
Tb2 O4 Tb2 100.9(10) 1_556 2_546 ?
Tb2 O4 Tb1 153.8(9) 1_556 2_546 ?
Tb2 O4 Na2 153.8(9) 1_556 2_546 ?
Tb2 O4 Ni 84.2(10) 1_556 2_646 ?
Tb2 O4 W 84.3(10) 1_556 1_455 ?
Tb2 O4 O2 126.5(13) 1_556 2_546 ?
Tb2 O4 O2 57.8(10) 1_556 2_646 ?
Tb2 O4 O3 115.1(12) 1_556 2_546 ?
Tb2 O4 O3 49.9(9) 1_556 2_556 ?
Tb2 O4 O5 108.2(10) 1_556 1_455 ?
Tb2 O4 O5 118.5(11) 1_556 2_646 ?
Tb2 O4 O6 68.6(10) 1_556 1_456 ?
Tb2 O4 O6 54.5(10) 1_556 2_646 ?
Tb2 O4 Tb1 105.3(9) 2_546 2_546 ?
Tb2 O4 Na2 105.3(9) 2_546 2_546 ?
Tb2 O4 Ni 101.5(11) 2_546 2_646 ?
Tb2 O4 W 112.5(10) 2_546 1_455 ?
Tb2 O4 O2 83.2(12) 2_546 2_546 ?
Tb2 O4 O2 135.5(14) 2_546 2_646 ?
Tb2 O4 O3 63.2(11) 2_546 2_546 ?
Tb2 O4 O3 132.5(14) 2_546 2_556 ?
Tb2 O4 O5 142.7(13) 2_546 1_455 ?
Tb2 O4 O5 117.6(12) 2_546 2_646 ?
Tb2 O4 O6 76.5(13) 2_546 1_456 ?
Tb2 O4 O6 75.7(11) 2_546 2_646 ?
Tb1 O4 Ni 91.4(9) 2_546 2_646 ?
Tb1 O4 W 85.0(8) 2_546 1_455 ?
Tb1 O4 O2 57.1(10) 2_546 2_546 ?
Tb1 O4 O2 102.3(11) 2_546 2_646 ?
Tb1 O4 O3 78.4(10) 2_546 2_546 ?
Tb1 O4 O3 108.7(11) 2_546 2_556 ?
Tb1 O4 O5 47.9(9) 2_546 1_455 ?
Tb1 O4 O5 48.2(8) 2_546 2_646 ?
Tb1 O4 O6 116.7(11) 2_546 1_456 ?
Tb1 O4 O6 133.9(10) 2_546 2_646 ?
Na2 O4 Ni 91.4(9) 2_546 2_646 ?
Na2 O4 W 85.0(8) 2_546 1_455 ?
Na2 O4 O2 57.1(10) 2_546 2_546 ?
Na2 O4 O2 102.3(11) 2_546 2_646 ?
Na2 O4 O3 78.4(10) 2_546 2_546 ?
Na2 O4 O3 108.7(11) 2_546 2_556 ?
Na2 O4 O5 47.9(9) 2_546 1_455 ?
Na2 O4 O5 48.2(8) 2_546 2_646 ?
Na2 O4 O6 116.7(11) 2_546 1_456 ?
Na2 O4 O6 133.9(10) 2_546 2_646 ?
Ni O4 W 145.6(10) 2_646 1_455 ?
Ni O4 O2 148.0(15) 2_646 2_546 ?
Ni O4 O3 46.2(11) 2_646 2_546 ?
Ni O4 O3 109.6(13) 2_646 2_556 ?
Ni O4 O5 104.2(12) 2_646 1_455 ?
Ni O4 O6 151.5(14) 2_646 1_456 ?
Ni O4 O6 45.3(10) 2_646 2_646 ?
W O4 O2 47.1(11) 1_455 2_546 ?
W O4 O2 104.0(13) 1_455 2_646 ?
W O4 O3 160.4(14) 1_455 2_546 ?
W O4 O5 50.0(10) 1_455 1_455 ?
W O4 O5 117.6(12) 1_455 2_646 ?
W O4 O6 138.5(13) 1_455 2_646 ?
O2 O4 O2 141.3(15) 2_546 2_646 ?
O2 O4 O3 114.0(14) 2_546 2_546 ?
O2 O4 O3 88.4(13) 2_546 2_556 ?
O2 O4 O5 60.9(11) 2_546 1_455 ?
O2 O4 O5 105.2(13) 2_546 2_646 ?
O2 O4 O6 60.5(11) 2_546 1_456 ?
O2 O4 O6 158.2(15) 2_546 2_646 ?
O2 O4 O3 89.6(13) 2_646 2_546 ?
O2 O4 O3 66.3(11) 2_646 2_556 ?
O2 O4 O5 80.9(11) 2_646 1_455 ?
O2 O4 O5 61.2(11) 2_646 2_646 ?
O2 O4 O6 120.0(14) 2_646 1_456 ?
O2 O4 O6 60.1(11) 2_646 2_646 ?
O3 O4 O3 155.7(15) 2_546 2_556 ?
O3 O4 O5 120.7(14) 2_546 1_455 ?
O3 O4 O5 57.0(11) 2_546 2_646 ?
O3 O4 O6 139.6(16) 2_546 1_456 ?
O3 O4 O6 60.7(11) 2_546 2_646 ?
O3 O4 O5 60.9(10) 2_556 1_455 ?
O3 O4 O5 109.7(13) 2_556 2_646 ?
O3 O4 O6 59.1(11) 2_556 1_456 ?
O3 O4 O6 101.9(14) 2_556 2_646 ?
O5 O4 O5 67.6(10) 1_455 2_646 ?
O5 O4 O6 92.7(11) 1_455 1_456 ?
O5 O4 O6 140.9(13) 1_455 2_646 ?
O5 O4 O6 160.1(14) 2_646 1_456 ?
O5 O4 O6 89.5(11) 2_646 2_646 ?
O6 O4 O6 108.4(14) 1_456 2_646 ?
Tb1 O5 Tb1 119.0(7) 1_655 2_646 ?
Tb1 O5 Na2 119.0(7) 1_655 2_646 ?
Tb1 O5 Ni 103.7(7) 1_655 1_555 ?
Tb1 O5 W 99.1(6) 1_655 1_555 ?
Tb1 O5 O1 112.4(11) 1_655 1_555 ?
Tb1 O5 O1 146.0(12) 1_655 2_646 ?
Tb1 O5 O2 112.0(11) 1_655 1_555 ?
Tb1 O5 O2 141.9(12) 1_655 2_646 ?
Tb1 O5 O3 86.6(10) 1_655 1_655 ?
Tb1 O5 O3 60.5(9) 1_655 2_656 ?
Tb1 O5 O4 86.3(10) 1_655 1_655 ?
Tb1 O5 O4 61.9(9) 1_655 2_656 ?
Tb1 O5 Na2 119.0(7) 2_646 1_655 ?
Tb1 O5 Ni 94.8(7) 2_646 1_555 ?
Tb1 O5 W 91.9(7) 2_646 1_555 ?
Tb1 O5 O1 116.4(11) 2_646 1_555 ?
Tb1 O5 O1 60.2(10) 2_646 2_646 ?
Tb1 O5 O2 119.9(12) 2_646 1_555 ?
Tb1 O5 O2 60.4(9) 2_646 2_646 ?
Tb1 O5 O3 65.8(10) 2_646 1_655 ?
Tb1 O5 O3 122.8(12) 2_646 2_656 ?
Tb1 O5 O4 62.2(10) 2_646 1_655 ?
Tb1 O5 O4 123.5(12) 2_646 2_656 ?
Na2 O5 Na2 119.0(7) 1_655 2_646 ?
Na2 O5 Ni 103.7(7) 1_655 1_555 ?
Na2 O5 W 99.1(6) 1_655 1_555 ?
Na2 O5 O1 112.4(11) 1_655 1_555 ?
Na2 O5 O1 146.0(12) 1_655 2_646 ?
Na2 O5 O2 112.0(11) 1_655 1_555 ?
Na2 O5 O2 141.9(12) 1_655 2_646 ?
Na2 O5 O3 86.6(10) 1_655 1_655 ?
Na2 O5 O3 60.5(9) 1_655 2_656 ?
Na2 O5 O4 86.3(10) 1_655 1_655 ?
Na2 O5 O4 61.9(9) 1_655 2_656 ?
Na2 O5 Ni 94.8(7) 2_646 1_555 ?
Na2 O5 W 91.9(7) 2_646 1_555 ?
Na2 O5 O1 116.4(11) 2_646 1_555 ?
Na2 O5 O1 60.2(10) 2_646 2_646 ?
Na2 O5 O2 119.9(12) 2_646 1_555 ?
Na2 O5 O2 60.4(9) 2_646 2_646 ?
Na2 O5 O3 65.8(10) 2_646 1_655 ?
Na2 O5 O3 122.8(12) 2_646 2_656 ?
Na2 O5 O4 62.2(10) 2_646 1_655 ?
Na2 O5 O4 123.5(12) 2_646 2_656 ?
Ni O5 W 149.3(7) 1_555 1_555 ?
Ni O5 O1 107.2(12) 1_555 1_555 ?
Ni O5 O1 46.4(9) 1_555 2_646 ?
Ni O5 O2 114.4(12) 1_555 2_646 ?
Ni O5 O3 46.5(9) 1_555 1_655 ?
Ni O5 O3 142.4(13) 1_555 2_656 ?
Ni O5 O4 156.7(13) 1_555 1_655 ?
W O5 O1 114.8(12) 1_555 2_646 ?
W O5 O2 109.6(11) 1_555 1_555 ?
W O5 O2 45.6(8) 1_555 2_646 ?
W O5 O3 156.5(13) 1_555 1_655 ?
W O5 O4 144.4(13) 1_555 2_656 ?
O1 O5 O1 94.6(13) 1_555 2_646 ?
O1 O5 O2 65.7(11) 1_555 1_555 ?
O1 O5 O2 56.2(10) 1_555 2_646 ?
O1 O5 O3 152.2(15) 1_555 1_655 ?
O1 O5 O3 58.3(10) 1_555 2_656 ?
O1 O5 O4 87.6(12) 1_555 1_655 ?
O1 O5 O4 112.2(13) 1_555 2_656 ?
O1 O5 O2 59.8(10) 2_646 1_555 ?
O1 O5 O2 70.4(11) 2_646 2_646 ?
O1 O5 O3 61.4(11) 2_646 1_655 ?
O1 O5 O3 152.1(15) 2_646 2_656 ?
O1 O5 O4 116.1(14) 2_646 1_655 ?
O1 O5 O4 89.6(13) 2_646 2_656 ?
O2 O5 O2 96.2(12) 1_555 2_646 ?
O2 O5 O3 88.8(12) 1_555 1_655 ?
O2 O5 O3 108.5(13) 1_555 2_656 ?
O2 O5 O4 151.6(15) 1_555 1_655 ?
O2 O5 O4 59.1(11) 1_555 2_656 ?
O2 O5 O3 120.1(14) 2_646 1_655 ?
O2 O5 O3 87.2(11) 2_646 2_656 ?
O2 O5 O4 58.8(10) 2_646 1_655 ?
O2 O5 O4 154.4(15) 2_646 2_656 ?
O3 O5 O3 146.5(15) 1_655 2_656 ?
O3 O5 O4 114.7(14) 1_655 1_655 ?
O3 O5 O4 57.8(11) 1_655 2_656 ?
O3 O5 O4 60.7(10) 2_656 1_655 ?
O3 O5 O4 106.2(13) 2_656 2_656 ?
O4 O5 O4 146.8(15) 1_655 2_656 ?
Na1 O6 Na1 109.2(10) 1_555 2_655 ?
Na1 O6 Tb2 109.2(10) 1_555 2_655 ?
Na1 O6 Ni 101.7(8) 1_555 1_555 ?
Na1 O6 W 104.8(8) 1_555 1_554 ?
Na1 O6 O1 80.1(10) 1_555 1_554 ?
Na1 O6 O1 63.0(10) 1_555 2_646 ?
Na1 O6 O2 81.2(11) 1_555 1_555 ?
Na1 O6 O2 61.4(10) 1_555 2_645 ?
Na1 O6 O3 116.6(12) 1_555 1_655 ?
Na1 O6 O3 140.8(13) 1_555 2_655 ?
Na1 O6 O4 115.7(13) 1_555 1_654 ?
Na1 O6 O4 142.4(15) 1_555 2_656 ?
Na1 O6 Tb2 109.2(10) 2_655 1_555 ?
Na1 O6 Ni 90.1(9) 2_655 1_555 ?
Na1 O6 W 88.9(9) 2_655 1_554 ?
Na1 O6 O1 61.0(11) 2_655 1_554 ?
Na1 O6 O1 120.1(13) 2_655 2_646 ?
Na1 O6 O2 60.5(11) 2_655 1_555 ?
Na1 O6 O2 119.2(13) 2_655 2_645 ?
Na1 O6 O3 119.8(13) 2_655 1_655 ?
Na1 O6 O3 58.3(10) 2_655 2_655 ?
Na1 O6 O4 121.8(13) 2_655 1_654 ?
Na1 O6 O4 61.1(11) 2_655 2_656 ?
Tb2 O6 Tb2 109.2(10) 1_555 2_655 ?
Tb2 O6 Ni 101.7(8) 1_555 1_555 ?
Tb2 O6 W 104.8(8) 1_555 1_554 ?
Tb2 O6 O1 80.1(10) 1_555 1_554 ?
Tb2 O6 O1 63.0(10) 1_555 2_646 ?
Tb2 O6 O2 81.2(11) 1_555 1_555 ?
Tb2 O6 O2 61.4(10) 1_555 2_645 ?
Tb2 O6 O3 116.6(12) 1_555 1_655 ?
Tb2 O6 O3 140.8(13) 1_555 2_655 ?
Tb2 O6 O4 115.7(13) 1_555 1_654 ?
Tb2 O6 O4 142.4(15) 1_555 2_656 ?
Tb2 O6 Ni 90.1(9) 2_655 1_555 ?
Tb2 O6 W 88.9(9) 2_655 1_554 ?
Tb2 O6 O1 61.0(11) 2_655 1_554 ?
Tb2 O6 O1 120.1(13) 2_655 2_646 ?
Tb2 O6 O2 60.5(11) 2_655 1_555 ?
Tb2 O6 O2 119.2(13) 2_655 2_645 ?
Tb2 O6 O3 119.8(13) 2_655 1_655 ?
Tb2 O6 O3 58.3(10) 2_655 2_655 ?
Tb2 O6 O4 121.8(13) 2_655 1_654 ?
Tb2 O6 O4 61.1(11) 2_655 2_656 ?
Ni O6 W 152.3(7) 1_555 1_554 ?
Ni O6 O1 149.2(13) 1_555 1_554 ?
Ni O6 O2 149.2(13) 1_555 2_645 ?
Ni O6 O3 45.1(9) 1_555 1_655 ?
Ni O6 O3 114.5(12) 1_555 2_655 ?
Ni O6 O4 113.9(13) 1_555 1_654 ?
Ni O6 O4 46.1(10) 1_555 2_656 ?
W O6 O1 46.3(9) 1_554 1_554 ?
W O6 O1 150.6(14) 1_554 2_646 ?
W O6 O2 148.5(14) 1_554 1_555 ?
W O6 O2 47.2(9) 1_554 2_645 ?
W O6 O3 113.5(13) 1_554 1_655 ?
W O6 O4 45.9(10) 1_554 1_654 ?
W O6 O4 110.9(13) 1_554 2_656 ?
O1 O6 O1 141.7(15) 1_554 2_646 ?
O1 O6 O2 106.8(14) 1_554 1_555 ?
O1 O6 O2 58.2(10) 1_554 2_645 ?
O1 O6 O3 158.7(15) 1_554 1_655 ?
O1 O6 O3 61.1(10) 1_554 2_655 ?
O1 O6 O4 91.9(13) 1_554 1_654 ?
O1 O6 O4 116.8(15) 1_554 2_656 ?
O1 O6 O2 59.7(11) 2_646 1_555 ?
O1 O6 O2 107.8(14) 2_646 2_645 ?
O1 O6 O3 58.6(11) 2_646 1_655 ?
O1 O6 O3 156.2(15) 2_646 2_655 ?
O1 O6 O4 112.5(14) 2_646 1_654 ?
O1 O6 O4 89.6(13) 2_646 2_656 ?
O2 O6 O2 140.9(15) 1_555 2_645 ?
O2 O6 O3 89.6(13) 1_555 1_655 ?
O2 O6 O3 114.0(14) 1_555 2_655 ?
O2 O6 O4 157.1(16) 1_555 1_654 ?
O2 O6 O4 62.2(12) 1_555 2_656 ?
O2 O6 O3 116.3(14) 2_645 1_655 ?
O2 O6 O3 90.9(12) 2_645 2_655 ?
O2 O6 O4 60.7(11) 2_645 1_654 ?
O2 O6 O4 156.1(16) 2_645 2_656 ?
O3 O6 O3 100.1(13) 1_655 2_655 ?
O3 O6 O4 69.3(12) 1_655 1_654 ?
O3 O6 O4 58.7(11) 1_655 2_656 ?
O3 O6 O4 63.5(11) 2_655 1_654 ?
O3 O6 O4 68.6(12) 2_655 2_656 ?
O4 O6 O4 97.8(14) 1_654 2_656 ?

loop_
_geom_bond_atom_site_label_1
_geom_bond_atom_site_label_2
_geom_bond_distance
_geom_bond_site_symmetry_2
_geom_bond_publ_flag
Na1 Ni 3.236(12) 1_455 ?
Na1 Ni 3.333(12) 1_555 ?
Na1 Ni 3.140(10) 2_645 ?
Na1 W 3.152(11) 1_454 ?
Na1 W 3.357(11) 1_554 ?
Na1 W 3.069(10) 2_646 ?
Na1 W 3.487(10) 2_656 ?
Na1 O1 3.39(2) 1_554 ?
Na1 O1 2.74(3) 2_646 ?
Na1 O2 3.37(2) 1_555 ?
Na1 O2 2.67(3) 2_645 ?
Na1 O3 2.59(2) 1_555 ?
Na1 O3 2.37(2) 2_555 ?
Na1 O4 2.65(3) 1_554 ?
Na1 O4 2.20(3) 2_556 ?
Na1 O6 3.056(19) 1_455 ?
Na1 O6 2.344(20) 1_555 ?
Na1 O6 2.46(3) 2_645 ?
Na1 O6 3.11(3) 2_655 ?
Tb2 Ni 3.236(12) 1_455 ?
Tb2 Ni 3.333(12) 1_555 ?
Tb2 Ni 3.140(10) 2_645 ?
Tb2 W 3.152(11) 1_454 ?
Tb2 W 3.357(11) 1_554 ?
Tb2 W 3.069(10) 2_646 ?
Tb2 W 3.487(10) 2_656 ?
Tb2 O1 3.39(2) 1_554 ?
Tb2 O1 2.74(3) 2_646 ?
Tb2 O2 3.37(2) 1_555 ?
Tb2 O2 2.67(3) 2_645 ?
Tb2 O3 2.59(2) 1_555 ?
Tb2 O3 2.37(2) 2_555 ?
Tb2 O4 2.65(3) 1_554 ?
Tb2 O4 2.20(3) 2_556 ?
Tb2 O6 3.056(19) 1_455 ?
Tb2 O6 2.344(20) 1_555 ?
Tb2 O6 2.46(3) 2_645 ?
Tb2 O6 3.11(3) 2_655 ?
Tb1 Ni 3.382(6) 1_455 ?
Tb1 Ni 3.317(6) 1_555 ?
Tb1 Ni 3.155(3) 2_656 ?
Tb1 W 3.412(3) 1_455 ?
Tb1 W 3.395(3) 1_555 ?
Tb1 W 3.210(2) 2_656 ?
Tb1 O1 2.51(2) 1_555 ?
Tb1 O1 2.39(2) 2_646 ?
Tb1 O2 2.64(2) 1_555 ?
Tb1 O2 2.37(2) 2_646 ?
Tb1 O3 3.40(2) 1_555 ?
Tb1 O3 2.69(2) 2_556 ?
Tb1 O4 2.70(2) 2_556 ?
Tb1 O5 2.283(17) 1_455 ?
Tb1 O5 3.196(17) 1_555 ?
Tb1 O5 3.35(2) 2_646 ?
Tb1 O5 2.27(2) 2_656 ?
Na2 Ni 3.382(6) 1_455 ?
Na2 Ni 3.317(6) 1_555 ?
Na2 Ni 3.155(3) 2_656 ?
Na2 W 3.412(3) 1_455 ?
Na2 W 3.395(3) 1_555 ?
Na2 W 3.210(2) 2_656 ?
Na2 O1 2.51(2) 1_555 ?
Na2 O1 2.39(2) 2_646 ?
Na2 O2 2.64(2) 1_555 ?
Na2 O2 2.37(2) 2_646 ?
Na2 O3 3.40(2) 1_555 ?
Na2 O3 2.69(2) 2_556 ?
Na2 O4 2.70(2) 2_556 ?
Na2 O5 2.283(17) 1_455 ?
Na2 O5 3.196(17) 1_555 ?
Na2 O5 3.35(2) 2_646 ?
Na2 O5 2.27(2) 2_656 ?
Ni Na1 3.333(12) 1_555 ?
Ni Na1 3.236(12) 1_655 ?
Ni Na1 3.140(10) 2_655 ?
Ni Tb2 3.333(12) 1_555 ?
Ni Tb2 3.236(12) 1_655 ?
Ni Tb2 3.140(10) 2_655 ?
Ni Tb1 3.317(6) 1_555 ?
Ni Tb1 3.382(6) 1_655 ?
Ni Tb1 3.155(3) 2_646 ?
Ni Na2 3.317(6) 1_555 ?
Ni Na2 3.382(6) 1_655 ?
Ni Na2 3.155(3) 2_646 ?
Ni O1 1.95(2) 2_646 ?
Ni O2 1.97(2) 1_555 ?
Ni O3 1.94(2) 1_655 ?
Ni O4 1.97(3) 2_656 ?
Ni O5 2.014(16) 1_555 ?
Ni O6 1.942(15) 1_555 ?
W Na1 3.357(11) 1_556 ?
W Na1 3.152(11) 1_656 ?
W Na1 3.487(10) 2_646 ?
W Na1 3.069(10) 2_656 ?
W Tb2 3.357(11) 1_556 ?
W Tb2 3.152(11) 1_656 ?
W Tb2 3.487(10) 2_646 ?
W Tb2 3.069(10) 2_656 ?
W Tb1 3.395(3) 1_555 ?
W Tb1 3.412(3) 1_655 ?
W Tb1 3.210(2) 2_646 ?
W Na2 3.395(3) 1_555 ?
W Na2 3.412(3) 1_655 ?
W Na2 3.210(2) 2_646 ?
W O1 2.09(2) 1_555 ?
W O2 2.07(2) 2_646 ?
W O3 1.95(2) 2_656 ?
W O4 1.99(2) 1_655 ?
W O5 2.200(16) 1_555 ?
W O6 1.879(15) 1_556 ?
O1 Na1 3.39(2) 1_556 ?
O1 Na1 2.74(3) 2_656 ?
O1 Tb2 3.39(2) 1_556 ?
O1 Tb2 2.74(3) 2_656 ?
O1 Tb1 2.51(2) 1_555 ?
O1 Tb1 2.39(2) 2_656 ?
O1 Na2 2.51(2) 1_555 ?
O1 Na2 2.39(2) 2_656 ?
O1 Ni 1.95(2) 2_656 ?
O1 W 2.09(2) 1_555 ?
O1 O2 3.21(3) 1_555 ?
O1 O2 2.77(3) 2_646 ?
O1 O2 2.80(3) 2_656 ?
O1 O3 2.73(3) 2_556 ?
O1 O3 2.89(3) 2_656 ?
O1 O4 3.17(3) 1_665 ?
O1 O5 3.00(3) 1_555 ?
O1 O5 2.69(3) 2_656 ?
O1 O6 2.88(3) 1_556 ?
O1 O6 2.83(3) 2_656 ?
O2 Na1 3.37(2) 1_555 ?
O2 Na1 2.67(3) 2_655 ?
O2 Tb2 3.37(2) 1_555 ?
O2 Tb2 2.67(3) 2_655 ?
O2 Tb1 2.64(2) 1_555 ?
O2 Tb1 2.37(2) 2_656 ?
O2 Na2 2.64(2) 1_555 ?
O2 Na2 2.37(2) 2_656 ?
O2 Ni 1.97(2) 1_555 ?
O2 W 2.07(2) 2_656 ?
O2 O1 3.21(3) 1_555 ?
O2 O1 2.80(3) 2_646 ?
O2 O1 2.77(3) 2_656 ?
O2 O3 3.17(3) 1_665 ?
O2 O4 2.82(3) 2_556 ?
O2 O4 2.86(3) 2_656 ?
O2 O5 2.92(3) 1_555 ?
O2 O5 2.88(3) 2_656 ?
O2 O6 2.80(3) 1_555 ?
O2 O6 2.82(3) 2_655 ?
O3 Na1 2.59(2) 1_555 ?
O3 Na1 2.37(2) 2_545 ?
O3 Tb2 2.59(2) 1_555 ?
O3 Tb2 2.37(2) 2_545 ?
O3 Tb1 3.40(2) 1_555 ?
O3 Tb1 2.69(2) 2_546 ?
O3 Na2 3.40(2) 1_555 ?
O3 Na2 2.69(2) 2_546 ?
O3 Ni 1.94(2) 1_455 ?
O3 W 1.95(2) 2_646 ?
O3 O1 2.73(3) 2_546 ?
O3 O1 2.89(3) 2_646 ?
O3 O2 3.17(3) 1_445 ?
O3 O4 3.13(3) 1_554 ?
O3 O4 2.94(3) 2_546 ?
O3 O4 2.68(3) 2_556 ?
O3 O5 2.65(3) 1_455 ?
O3 O5 2.94(3) 2_646 ?
O3 O6 2.73(3) 1_455 ?
O3 O6 2.81(3) 2_645 ?
O4 Na1 2.65(3) 1_556 ?
O4 Na1 2.20(3) 2_546 ?
O4 Tb2 2.65(3) 1_556 ?
O4 Tb2 2.20(3) 2_546 ?
O4 Tb1 2.70(2) 2_546 ?
O4 Na2 2.70(2) 2_546 ?
O4 Ni 1.97(3) 2_646 ?
O4 W 1.99(2) 1_455 ?
O4 O1 3.17(3) 1_445 ?
O4 O2 2.82(3) 2_546 ?
O4 O2 2.86(3) 2_646 ?
O4 O3 3.13(3) 1_556 ?
O4 O3 2.68(3) 2_546 ?
O4 O3 2.94(3) 2_556 ?
O4 O5 2.87(3) 1_455 ?
O4 O5 2.88(3) 2_646 ?
O4 O6 2.77(3) 1_456 ?
O4 O6 2.73(3) 2_646 ?
O5 Tb1 3.196(17) 1_555 ?
O5 Tb1 2.283(17) 1_655 ?
O5 Tb1 2.27(2) 2_646 ?
O5 Tb1 3.35(2) 2_656 ?
O5 Na2 3.196(17) 1_555 ?
O5 Na2 2.283(17) 1_655 ?
O5 Na2 2.27(2) 2_646 ?
O5 Na2 3.35(2) 2_656 ?
O5 Ni 2.014(16) 1_555 ?
O5 W 2.200(16) 1_555 ?
O5 O1 3.00(3) 1_555 ?
O5 O1 2.69(3) 2_646 ?
O5 O2 2.92(3) 1_555 ?
O5 O2 2.88(3) 2_646 ?
O5 O3 2.65(3) 1_655 ?
O5 O3 2.94(3) 2_656 ?
O5 O4 2.87(3) 1_655 ?
O5 O4 2.88(3) 2_656 ?
O5 O5 3.19(3) 2_746 ?
O5 O5 3.19(3) 2_756 ?
O6 Na1 2.344(20) 1_555 ?
O6 Na1 3.056(19) 1_655 ?
O6 Na1 3.11(3) 2_645 ?
O6 Na1 2.46(3) 2_655 ?
O6 Tb2 2.344(20) 1_555 ?
O6 Tb2 3.056(19) 1_655 ?
O6 Tb2 3.11(3) 2_645 ?
O6 Tb2 2.46(3) 2_655 ?
O6 Ni 1.942(15) 1_555 ?
O6 W 1.879(15) 1_554 ?
O6 O1 2.88(3) 1_554 ?
O6 O1 2.83(3) 2_646 ?
O6 O2 2.80(3) 1_555 ?
O6 O2 2.82(3) 2_645 ?
O6 O3 2.73(3) 1_655 ?
O6 O3 2.81(3) 2_655 ?
O6 O4 2.77(3) 1_654 ?
O6 O4 2.73(3) 2_656 ?
O6 O6 3.31(3) 2_645 ?
O6 O6 3.31(3) 2_655 ?
